data_4341638
loop_
_publ_author_name
'Artetxe, Be\~nat'
'Reinoso, Santiago'
'San Felices, Leire'
'Vitoria, Pablo'
'Pache, Aroa'
'Mart\'in-Caballero, Jagoba'
'Guti\'errez-Zorrilla, Juan M'

_publ_section_title
;
 Functionalization of krebs-type polyoxometalates with n,o-chelating
 ligands: a systematic study.
;
_journal_issue 1
_journal_name_full 'Inorganic chemistry'
_journal_page_first 241
_journal_page_last 252
_journal_paper_doi 10.1021/ic502232v
_journal_volume 54
_journal_year 2015
_chemical_formula_moiety 'H66.80 K4 Na6 O104.60 Sb2 W20.60 Zn1.40'
_chemical_formula_sum 'H66.8 K4 Na6 O104.6 Sb2 W20.6 Zn1.4'
_chemical_formula_weight 6157.6
_chemical_name_systematic
;
 ?
;
_space_group_IT_number 15
_symmetry_cell_setting monoclinic
_symmetry_space_group_name_Hall '-C 2yc'
_symmetry_space_group_name_H-M 'C 1 2/c 1'
_atom_sites_solution_primary direct
_atom_sites_solution_secondary difmap
_audit_creation_date 2014-09-11T18:54:14-00:00
_audit_creation_method 'WinGX routine CIF_UPDATE'
_cell_angle_alpha 90
_cell_angle_beta 110.7993(18)
_cell_angle_gamma 90
_cell_formula_units_Z 4
_cell_length_a 23.7929(4)
_cell_length_b 22.7751(3)
_cell_length_c 19.6239(3)
_cell_measurement_reflns_used 15155
_cell_measurement_temperature 100(2)
_cell_measurement_theta_max 28.2059
_cell_measurement_theta_min 1.7685
_cell_volume 9940.9(3)
_computing_cell_refinement
;
        CrysAlisPro, Agilent Technologies,
        Version 1.171.35.21 (release 20-01-2012 CrysAlis171 .NET)
        (compiled Jan 23 2012,18:06:46)
;
_computing_data_collection
;
        CrysAlisPro, Agilent Technologies,
        Version 1.171.35.21 (release 20-01-2012 CrysAlis171 .NET)
        (compiled Jan 23 2012,18:06:46)
;
_computing_data_reduction
;
        CrysAlisPro, Agilent Technologies,
        Version 1.171.35.21 (release 20-01-2012 CrysAlis171 .NET)
        (compiled Jan 23 2012,18:06:46)
;
_computing_molecular_graphics 'Ortep-3 for Windows (Farrugia, 1997)'
_computing_publication_material 'WinGX publication routines (Farrugia, 1999)'
_computing_structure_refinement 'SHELXL-97 (Sheldrick, 2008)'
_computing_structure_solution 'OLEX 2 (Dolomanov, 2009)'
_diffrn_ambient_temperature 100(2)
_diffrn_detector 'CCD plate'
_diffrn_detector_area_resol_mean 16.2439
_diffrn_detector_type Eos
_diffrn_measured_fraction_theta_full 1
_diffrn_measured_fraction_theta_max 1
_diffrn_measurement_device '\k-geometry diffractometer'
_diffrn_measurement_device_type 'SuperNova, Single source at offset'
_diffrn_measurement_method '\w scans'
_diffrn_orient_matrix_UB_11 -0.0166339
_diffrn_orient_matrix_UB_12 0.0081738
_diffrn_orient_matrix_UB_13 -0.0365089
_diffrn_orient_matrix_UB_21 0.01817
_diffrn_orient_matrix_UB_22 -0.0186836
_diffrn_orient_matrix_UB_23 -0.0124514
_diffrn_orient_matrix_UB_31 -0.0202431
_diffrn_orient_matrix_UB_32 -0.0235298
_diffrn_orient_matrix_UB_33 -0.0028127
_diffrn_radiation_monochromator mirror
_diffrn_radiation_probe x-ray
_diffrn_radiation_source 'SuperNova (Mo) X-ray Source'
_diffrn_radiation_type MoK\a
_diffrn_radiation_wavelength 0.71073
_diffrn_reflns_av_R_equivalents 0.0399
_diffrn_reflns_av_unetI/netI 0.0454
_diffrn_reflns_limit_h_max 29
_diffrn_reflns_limit_h_min -29
_diffrn_reflns_limit_k_max 28
_diffrn_reflns_limit_k_min -28
_diffrn_reflns_limit_l_max 24
_diffrn_reflns_limit_l_min -24
_diffrn_reflns_number 27292
_diffrn_reflns_theta_full 26
_diffrn_reflns_theta_max 26
_diffrn_reflns_theta_min 1.79
_exptl_absorpt_coefficient_mu 24.905
_exptl_absorpt_correction_T_max 1
_exptl_absorpt_correction_T_min 0.29294
_exptl_absorpt_correction_type multi-scan
_exptl_absorpt_process_details
;
        CrysAlisPro, Agilent Technologies,
        Version 1.171.35.21 (release 20-01-2012 CrysAlis171 .NET)
        (compiled Jan 23 2012,18:06:46)
        Empirical absorption correction using spherical harmonics,
 implemented in SCALE3 ABSPACK scaling algorithm.
;
_exptl_crystal_colour colorless
_exptl_crystal_density_diffrn 4.114
_exptl_crystal_density_method 'not measured'
_exptl_crystal_description prism
_exptl_crystal_F_000 10856
_exptl_crystal_size_max 0.10
_exptl_crystal_size_mid 0.04
_exptl_crystal_size_min 0.03
_refine_diff_density_max 3.303
_refine_diff_density_min -3.349
_refine_diff_density_rms 0.424
_refine_ls_extinction_method none
_refine_ls_goodness_of_fit_ref 1.056
_refine_ls_hydrogen_treatment undef
_refine_ls_matrix_type full
_refine_ls_number_parameters 359
_refine_ls_number_reflns 9774
_refine_ls_number_restraints 0
_refine_ls_restrained_S_all 1.056
_refine_ls_R_factor_all 0.0449
_refine_ls_R_factor_gt 0.0392
_refine_ls_shift/su_max 0.009
_refine_ls_shift/su_mean 0
_refine_ls_structure_factor_coef Fsqd
_refine_ls_weighting_details 'calc w=1/[\s^2^(Fo^2^)+(0.0406P)^2^+557.4337P] where P=(Fo^2^+2Fc^2^)/3'
_refine_ls_weighting_scheme calc
_refine_ls_wR_factor_gt 0.0946
_refine_ls_wR_factor_ref 0.0979
_reflns_number_gt 8799
_reflns_number_total 9774
_reflns_threshold_expression >2sigma(I)
_cod_data_source_file ic502232v_si_002.cif
_cod_data_source_block (ZnSb2)inf
_cod_depositor_comments 'Adding full bibliography for 4341628--4341641.cif.'
_cod_original_formula_sum 'H66.80 K4 Na6 O104.60 Sb2 W20.60 Zn1.40'
_cod_database_code 4341638

loop_
_symmetry_equiv_pos_as_xyz
'x, y, z'
'-x, y, -z+1/2'
'x+1/2, y+1/2, z'
'-x+1/2, y+1/2, -z+1/2'
'-x, -y, -z'
'x, -y, z-1/2'
'-x+1/2, -y+1/2, -z'
'x+1/2, -y+1/2, z-1/2'

loop_
_atom_site_label
_atom_site_type_symbol
_atom_site_fract_x
_atom_site_fract_y
_atom_site_fract_z
_atom_site_U_iso_or_equiv
_atom_site_adp_type
_atom_site_occupancy
_atom_site_symmetry_multiplicity
_atom_site_calc_flag
_atom_site_refinement_flags
W1 W 0.17673(2) 0.34550(2) 0.53867(2) 0.00727(10) Uani 1 1 d .
W2 W 0.09134(2) 0.15972(2) 0.57765(3) 0.01396(12) Uani 1 1 d .
W3 W 0.32942(2) 0.44617(2) 0.46413(3) 0.00973(11) Uani 1 1 d .
W4 W 0.16750(2) 0.28117(2) 0.69941(3) 0.01296(12) Uani 1 1 d .
W5 W 0.30212(2) 0.24135(2) 0.81540(3) 0.01400(12) Uani 1 1 d .
W6 W 0.18208(3) 0.15071(2) 0.77486(3) 0.01503(12) Uani 1 1 d .
W7 W 0.38900(2) 0.12753(2) 0.76685(2) 0.00998(11) Uani 1 1 d .
W8 W 0.16455(2) 0.441985(19) 0.39292(2) 0.00566(10) Uani 1 1 d .
W9 W 0.22912(2) 0.46513(2) 0.27229(3) 0.00949(11) Uani 1 1 d .
W10 W 0.34140(2) 0.31388(2) 0.54424(2) 0.00739(10) Uani 1 1 d .
W11 W 0.42401(4) 0.28247(4) 0.75937(5) 0.0122(4) Uani 0.302(5) 1 d P
Zn1 Zn 0.42401(4) 0.28247(4) 0.75937(5) 0.0122(4) Uani 0.698(5) 1 d P
Sb1 Sb 0.26253(3) 0.19225(3) 0.63194(4) 0.00517(15) Uani 1 1 d .
K1 K 0.05062(14) 0.30344(14) 0.38166(17) 0.0248(7) Uiso 1 1 d .
K2 K 0.30318(14) 0.38658(14) 0.69876(17) 0.0249(7) Uiso 1 1 d .
Na5 Na 0.0638(2) 0.5288(2) 0.4897(3) 0.0174(11) Uiso 1 1 d .
Na1 Na 0.3031(4) 0.6062(4) 0.5218(5) 0.049(2) Uiso 0.9 1 d P
Na2 Na 0.4377(10) 0.5836(10) 0.5232(12) 0.060(5) Uiso 0.4 1 d P
Na3 Na 0.0680(11) 0.6494(11) 0.3975(13) 0.047(6) Uiso 0.3 1 d P
Na4 Na 0.0043(11) 0.5905(10) 0.2761(11) 0.066(6) Uiso 0.4 1 d P
O1B O 0.5 0.2670(9) 0.75 0.053(5) Uiso 1 2 d S
O1MW O 0.4240(8) 0.3649(8) 0.7647(9) 0.075(5) Uiso 1 1 d .
O1S O 0.1866(4) 0.1528(4) 0.5699(4) 0.0108(17) Uiso 1 1 d .
O1T O 0.3815(4) 0.3008(4) 0.6368(5) 0.020(2) Uiso 1 1 d .
O2MW O 0.4556(9) 0.2686(8) 0.8634(11) 0.090(6) Uiso 1 1 d .
O2S O 0.2322(4) 0.2040(4) 0.7136(4) 0.0111(17) Uiso 1 1 d .
O2T O 0.0174(5) 0.1576(5) 0.5706(6) 0.029(2) Uiso 1 1 d .
O3S O 0.2989(3) 0.1159(3) 0.6778(4) 0.0084(16) Uiso 1 1 d .
O3T O 0.3521(4) 0.5152(4) 0.4990(5) 0.0170(19) Uiso 1 1 d .
O4T O 0.1212(4) 0.3399(4) 0.6972(5) 0.022(2) Uiso 1 1 d .
O5 O 0.1878(3) 0.4973(3) 0.3350(4) 0.0088(16) Uiso 1 1 d .
O5M O 0.3355(4) 0.2765(4) 0.7568(5) 0.0161(19) Uiso 1 1 d .
O5T O 0.3407(4) 0.2704(4) 0.9003(5) 0.026(2) Uiso 1 1 d .
O6T O 0.1462(4) 0.1212(5) 0.8296(5) 0.027(2) Uiso 1 1 d .
O7M O 0.3986(4) 0.1928(4) 0.7224(5) 0.0132(18) Uiso 1 1 d .
O7T O 0.4594(4) 0.1173(4) 0.8346(5) 0.0163(19) Uiso 1 1 d .
O8T O 0.1314(4) 0.4881(4) 0.4355(4) 0.0099(17) Uiso 1 1 d .
O9T O 0.2378(4) 0.5308(4) 0.2336(5) 0.0136(18) Uiso 1 1 d .
O10A O 0.2010(4) 0.4145(4) 0.5763(4) 0.0123(17) Uiso 1 1 d .
O10B O 0.1004(4) 0.3467(4) 0.5263(4) 0.0128(18) Uiso 1 1 d .
O12 O 0.0825(4) 0.1815(4) 0.4825(5) 0.0166(19) Uiso 1 1 d .
O13 O 0.3549(4) 0.4024(4) 0.5505(5) 0.0154(18) Uiso 1 1 d .
O23 O 0.4002(4) 0.4220(4) 0.4452(5) 0.0183(19) Uiso 1 1 d .
O24 O 0.1153(4) 0.2353(4) 0.6178(5) 0.0154(18) Uiso 1 1 d .
O26 O 0.1317(4) 0.1317(4) 0.6795(5) 0.0145(18) Uiso 1 1 d .
O38 O 0.2474(4) 0.4472(4) 0.4567(4) 0.0095(17) Uiso 1 1 d .
O39 O 0.2974(4) 0.4615(4) 0.3581(4) 0.0117(17) Uiso 1 1 d .
O45 O 0.2356(4) 0.2999(4) 0.7837(5) 0.0176(19) Uiso 1 1 d .
O46 O 0.1429(4) 0.2278(4) 0.7576(5) 0.019(2) Uiso 1 1 d .
O56 O 0.2462(4) 0.1909(4) 0.8462(5) 0.019(2) Uiso 1 1 d .
O57 O 0.3474(4) 0.1705(4) 0.8186(4) 0.0125(17) Uiso 1 1 d .
O69 O 0.2665(4) 0.4136(4) 0.2249(5) 0.0170(19) Uiso 1 1 d .
O78 O 0.0967(3) 0.4217(3) 0.3081(4) 0.0072(16) Uiso 1 1 d .
O79 O 0.3488(4) 0.0564(4) 0.7909(4) 0.0109(17) Uiso 1 1 d .
O101 O 0.3313(3) 0.2407(3) 0.5064(4) 0.0088(16) Uiso 1 1 d .
O110 O 0.2658(3) 0.3266(3) 0.5424(4) 0.0084(16) Uiso 1 1 d .
O410 O 0.2056(4) 0.3056(4) 0.6334(4) 0.0124(18) Uiso 1 1 d .
O810 O 0.1623(3) 0.3676(3) 0.4365(4) 0.0086(16) Uiso 1 1 d .
O1W O 0.0117(4) 0.4385(4) 0.4647(4) 0.0137(18) Uiso 1 1 d .
O2W O 0.1052(4) 0.4754(4) 0.6017(5) 0.0183(19) Uiso 1 1 d .
O3W O 0.1300(8) 0.6085(8) 0.5385(9) 0.078(5) Uiso 1 1 d .
O4W O 0.1042(6) 0.5945(7) 0.3080(8) 0.060(4) Uiso 1 1 d .
O5W O 0 0.4982(6) 0.25 0.023(3) Uiso 1 2 d S
O6W O -0.0035(6) 0.5682(6) 0.3760(7) 0.044(3) Uiso 1 1 d .
O7W O 0.1338(13) 0.7291(13) 0.3943(16) 0.076(8) Uiso 0.6 1 d P
O8W O 0.0130(12) 0.7029(12) 0.4678(15) 0.052(7) Uiso 0.5 1 d P
O9W O 0.4839(17) 0.4195(17) 0.630(2) 0.090(11) Uiso 0.5 1 d P
O10W O 0.4046(7) 0.5121(8) 0.8163(9) 0.075(5) Uiso 1 1 d .
O11W O 0.019(2) 0.217(2) 0.730(3) 0.074(15) Uiso 0.3 1 d P
O12W O 0.3847(7) 0.6650(7) 0.5300(8) 0.063(4) Uiso 1 1 d .
O13W O 0.4734(18) 0.5489(18) 0.648(2) 0.098(12) Uiso 0.5 1 d P
O14W O 0.5 0.5 0.5 0.079(12) Uiso 0.6 2 d SP
O15W O 0.3739(9) 0.4105(9) 0.8672(11) 0.087(6) Uiso 0.9 1 d P
O16W O 0.3575(10) 0.4877(10) 0.6714(12) 0.097(7) Uiso 0.9 1 d P
O17W O 0.2416(10) 0.6882(10) 0.5126(12) 0.076(6) Uiso 0.8 1 d P
O18W O 0.2472(6) 0.5378(6) 0.5708(7) 0.052(3) Uiso 1 1 d .
O19W O 0.2617(5) 0.6043(5) 0.3871(7) 0.043(3) Uiso 1 1 d .

loop_
_atom_site_aniso_label
_atom_site_aniso_U_11
_atom_site_aniso_U_22
_atom_site_aniso_U_33
_atom_site_aniso_U_23
_atom_site_aniso_U_13
_atom_site_aniso_U_12
W1 0.0110(2) 0.0039(2) 0.0101(2) 0.00229(17) 0.00754(18) 0.00413(18)
W2 0.0079(2) 0.0130(3) 0.0242(3) 0.0020(2) 0.0097(2) 0.00162(19)
W3 0.0076(2) 0.0054(2) 0.0160(2) 0.00003(18) 0.00407(19) -0.00140(18)
W4 0.0224(3) 0.0074(2) 0.0169(3) 0.00358(19) 0.0166(2) 0.0060(2)
W5 0.0285(3) 0.0065(2) 0.0082(2) -0.00057(18) 0.0079(2) 0.0019(2)
W6 0.0272(3) 0.0080(2) 0.0193(3) 0.00402(19) 0.0198(2) 0.0031(2)
W7 0.0151(2) 0.0041(2) 0.0081(2) 0.00129(17) 0.00093(19) -0.00016(19)
W8 0.0078(2) 0.0021(2) 0.0083(2) 0.00053(16) 0.00428(17) 0.00114(17)
W9 0.0162(2) 0.0041(2) 0.0115(2) 0.00312(17) 0.00903(19) 0.00011(19)
W10 0.0072(2) 0.0051(2) 0.0095(2) 0.00028(17) 0.00245(18) 0.00250(18)
W11 0.0064(5) 0.0060(5) 0.0196(6) -0.0018(3) -0.0010(4) 0.0012(3)
Zn1 0.0064(5) 0.0060(5) 0.0196(6) -0.0018(3) -0.0010(4) 0.0012(3)
Sb1 0.0077(4) 0.0026(3) 0.0068(3) 0.0007(3) 0.0045(3) 0.0011(3)

loop_
_atom_type_symbol
_atom_type_description
_atom_type_scat_dispersion_real
_atom_type_scat_dispersion_imag
_atom_type_scat_source
K K 0.2009 0.2494 'International Tables Vol C Tables 4.2.6.8 and 6.1.1.4'
Na Na 0.0362 0.0249 'International Tables Vol C Tables 4.2.6.8 and 6.1.1.4'
O O 0.0106 0.006 'International Tables Vol C Tables 4.2.6.8 and 6.1.1.4'
Sb Sb -0.5866 1.5461 'International Tables Vol C Tables 4.2.6.8 and 6.1.1.4'
W W -0.849 6.8722 'International Tables Vol C Tables 4.2.6.8 and 6.1.1.4'
Zn Zn 0.2839 1.4301 'International Tables Vol C Tables 4.2.6.8 and 6.1.1.4'
H H 0 0 'International Tables Vol C Tables 4.2.6.8 and 6.1.1.4'

loop_
_geom_angle_atom_site_label_1
_geom_angle_atom_site_label_2
_geom_angle_atom_site_label_3
_geom_angle
_geom_angle_site_symmetry_1
_geom_angle_site_symmetry_3
O10B W1 O10A 102.5(4) . .
O10B W1 O410 97.8(4) . .
O10A W1 O410 93.7(4) . .
O10B W1 O810 93.3(4) . .
O10A W1 O810 96.5(4) . .
O410 W1 O810 163.0(3) . .
O10B W1 O101 91.2(3) . 7_556
O10A W1 O101 166.3(3) . 7_556
O410 W1 O101 85.2(3) . 7_556
O810 W1 O101 81.7(3) . 7_556
O10B W1 O110 167.9(3) . .
O10A W1 O110 89.6(3) . .
O410 W1 O110 82.3(3) . .
O810 W1 O110 84.2(3) . .
O101 W1 O110 76.7(3) 7_556 .
O10B W1 K1 51.1(3) . .
O10A W1 K1 130.9(3) . .
O410 W1 K1 126.5(3) . .
O810 W1 K1 53.5(2) . .
O101 W1 K1 58.2(2) 7_556 .
O110 W1 K1 119.5(2) . .
O10B W1 K2 128.4(3) . .
O10A W1 K2 49.6(3) . .
O410 W1 K2 52.7(3) . .
O810 W1 K2 127.4(2) . .
O101 W1 K2 121.5(2) 7_556 .
O110 W1 K2 60.9(2) . .
K1 W1 K2 179.16(7) . .
O2T W2 O12 100.3(4) . .
O2T W2 O24 102.0(4) . .
O12 W2 O24 94.8(4) . .
O2T W2 O23 98.1(4) . 7_556
O12 W2 O23 90.5(4) . 7_556
O24 W2 O23 157.9(4) . 7_556
O2T W2 O26 100.7(4) . .
O12 W2 O26 158.5(4) . .
O24 W2 O26 84.7(4) . .
O23 W2 O26 82.7(4) 7_556 .
O2T W2 O1S 170.5(4) . .
O12 W2 O1S 73.7(3) . .
O24 W2 O1S 86.1(3) . .
O23 W2 O1S 74.8(3) 7_556 .
O26 W2 O1S 84.9(3) . .
O3T W3 O13 99.9(4) . .
O3T W3 O38 100.8(4) . .
O13 W3 O38 93.9(4) . .
O3T W3 O23 99.5(4) . .
O13 W3 O23 89.9(4) . .
O38 W3 O23 158.4(4) . .
O3T W3 O39 101.9(4) . .
O13 W3 O39 158.0(4) . .
O38 W3 O39 85.2(3) . .
O23 W3 O39 83.4(4) . .
O3T W3 O1S 170.8(4) . 7_556
O13 W3 O1S 73.3(3) . 7_556
O38 W3 O1S 86.1(3) . 7_556
O23 W3 O1S 74.6(3) . 7_556
O39 W3 O1S 84.7(3) . 7_556
O4T W4 O46 100.5(4) . .
O4T W4 O410 102.2(4) . .
O46 W4 O410 156.6(4) . .
O4T W4 O45 100.7(4) . .
O46 W4 O45 88.3(4) . .
O410 W4 O45 93.6(4) . .
O4T W4 O24 100.4(4) . .
O46 W4 O24 84.7(4) . .
O410 W4 O24 85.1(4) . .
O45 W4 O24 158.6(4) . .
O4T W4 O2S 174.8(4) . .
O46 W4 O2S 76.8(3) . .
O410 W4 O2S 81.1(3) . .
O45 W4 O2S 74.8(3) . .
O24 W4 O2S 83.9(3) . .
O4T W4 K2 92.5(3) . .
O46 W4 K2 143.4(3) . .
O410 W4 K2 41.4(3) . .
O45 W4 K2 55.6(3) . .
O24 W4 K2 126.5(3) . .
O2S W4 K2 87.3(2) . .
O5T W5 O5M 104.0(4) . .
O5T W5 O57 101.0(4) . .
O5M W5 O57 91.4(4) . .
O5T W5 O45 97.8(4) . .
O5M W5 O45 89.1(4) . .
O57 W5 O45 160.5(4) . .
O5T W5 O56 96.4(4) . .
O5M W5 O56 159.6(4) . .
O57 W5 O56 86.3(4) . .
O45 W5 O56 86.5(4) . .
O5T W5 O2S 165.9(4) . .
O5M W5 O2S 87.5(3) . .
O57 W5 O2S 86.7(3) . .
O45 W5 O2S 73.9(3) . .
O56 W5 O2S 72.1(3) . .
O5T W5 K2 97.2(3) . .
O5M W5 K2 34.8(3) . .
O57 W5 K2 126.1(2) . .
O45 W5 K2 55.8(3) . .
O56 W5 K2 141.3(3) . .
O2S W5 K2 87.6(2) . .
O6T W6 O26 104.3(4) . .
O6T W6 O56 100.0(4) . .
O26 W6 O56 155.0(4) . .
O6T W6 O69 99.1(4) . 7_556
O26 W6 O69 90.4(4) . 7_556
O56 W6 O69 91.2(4) . 7_556
O6T W6 O46 98.4(4) . .
O26 W6 O46 86.4(4) . .
O56 W6 O46 84.5(4) . .
O69 W6 O46 162.4(4) 7_556 .
O6T W6 O2S 170.4(4) . .
O26 W6 O2S 82.4(3) . .
O56 W6 O2S 72.7(3) . .
O69 W6 O2S 87.4(3) 7_556 .
O46 W6 O2S 75.0(3) . .
O7T W7 O7M 103.3(4) . .
O7T W7 O57 101.6(4) . .
O7M W7 O57 90.7(4) . .
O7T W7 O78 96.9(4) . 7_556
O7M W7 O78 91.3(3) . 7_556
O57 W7 O78 160.4(3) . 7_556
O7T W7 O79 96.9(4) . .
O7M W7 O79 159.8(4) . .
O57 W7 O79 84.9(3) . .
O78 W7 O79 86.5(3) 7_556 .
O7T W7 O3S 165.5(4) . .
O7M W7 O3S 88.3(3) . .
O57 W7 O3S 86.7(3) . .
O78 W7 O3S 73.9(3) 7_556 .
O79 W7 O3S 71.8(3) . .
O7T W7 K1 96.5(3) . 7_556
O7M W7 K1 34.2(3) . 7_556
O57 W7 K1 124.8(3) . 7_556
O78 W7 K1 58.6(2) 7_556 7_556
O79 W7 K1 143.8(2) . 7_556
O3S W7 K1 88.3(2) . 7_556
O7T W7 K1 32.6(3) . 8_556
O7M W7 K1 71.6(3) . 8_556
O57 W7 K1 94.2(3) . 8_556
O78 W7 K1 104.9(2) 7_556 8_556
O79 W7 K1 128.3(2) . 8_556
O3S W7 K1 159.9(2) . 8_556
K1 W7 K1 74.65(8) 7_556 8_556
O8T W8 O5 99.7(4) . .
O8T W8 O810 103.7(4) . .
O5 W8 O810 156.2(3) . .
O8T W8 O78 100.4(4) . .
O5 W8 O78 88.6(3) . .
O810 W8 O78 91.5(3) . .
O8T W8 O38 100.9(4) . .
O5 W8 O38 84.3(3) . .
O810 W8 O38 87.1(3) . .
O78 W8 O38 158.4(3) . .
O8T W8 O3S 173.0(3) . 7_556
O5 W8 O3S 76.5(3) . 7_556
O810 W8 O3S 80.7(3) . 7_556
O78 W8 O3S 73.7(3) . 7_556
O38 W8 O3S 84.8(3) . 7_556
O8T W8 K1 95.1(3) . .
O5 W8 K1 143.2(2) . .
O810 W8 K1 38.7(2) . .
O78 W8 K1 55.5(2) . .
O38 W8 K1 125.7(2) . .
O3S W8 K1 84.9(2) 7_556 .
O9T W9 O39 103.4(4) . .
O9T W9 O79 100.3(4) . 7_556
O39 W9 O79 155.3(3) . 7_556
O9T W9 O69 99.8(4) . .
O39 W9 O69 90.3(4) . .
O79 W9 O69 92.2(4) 7_556 .
O9T W9 O5 96.8(4) . .
O39 W9 O5 85.5(3) . .
O79 W9 O5 85.2(3) 7_556 .
O69 W9 O5 163.4(4) . .
O9T W9 O3S 169.8(3) . 7_556
O39 W9 O3S 82.7(3) . 7_556
O79 W9 O3S 72.9(3) 7_556 7_556
O69 W9 O3S 88.2(3) . 7_556
O5 W9 O3S 75.4(3) . 7_556
O1T W10 O101 102.3(4) . .
O1T W10 O110 102.7(4) . .
O101 W10 O110 98.8(4) . .
O1T W10 O13 95.1(4) . .
O101 W10 O13 158.9(3) . .
O110 W10 O13 88.7(3) . .
O1T W10 O12 93.9(4) . 7_556
O101 W10 O12 86.7(4) . 7_556
O110 W10 O12 160.8(3) . 7_556
O13 W10 O12 80.3(3) . 7_556
O1T W10 O1S 163.2(4) . 7_556
O101 W10 O1S 87.2(3) . 7_556
O110 W10 O1S 89.2(3) . 7_556
O13 W10 O1S 73.1(3) . 7_556
O12 W10 O1S 72.7(3) 7_556 7_556
O1T W10 K1 54.0(3) . 7_556
O101 W10 K1 57.2(3) . 7_556
O110 W10 K1 133.0(3) . 7_556
O13 W10 K1 129.0(2) . 7_556
O12 W10 K1 65.1(3) 7_556 7_556
O1S W10 K1 124.6(2) 7_556 7_556
O1T W10 K2 56.5(3) . .
O101 W10 K2 133.5(3) . .
O110 W10 K2 55.5(2) . .
O13 W10 K2 66.5(2) . .
O12 W10 K2 131.0(3) 7_556 .
O1S W10 K2 125.2(2) 7_556 .
K1 W10 K2 109.48(7) 7_556 .
O1MW W11 O1B 102.0(8) . .
O1MW W11 O2MW 96.4(8) . .
O1B W11 O2MW 92.6(6) . .
O1MW W11 O5M 92.6(6) . .
O1B W11 O5M 164.2(6) . .
O2MW W11 O5M 91.4(6) . .
O1MW W11 O7M 161.5(6) . .
O1B W11 O7M 87.4(6) . .
O2MW W11 O7M 99.0(6) . .
O5M W11 O7M 76.9(3) . .
O1MW W11 O1T 82.4(6) . .
O1B W11 O1T 90.7(3) . .
O2MW W11 O1T 176.6(6) . .
O5M W11 O1T 85.5(3) . .
O7M W11 O1T 81.6(3) . .
O1MW W11 K2 48.9(5) . .
O1B W11 K2 139.7(5) . .
O2MW W11 K2 115.0(6) . .
O5M W11 K2 49.8(2) . .
O7M W11 K2 114.4(2) . .
O1T W11 K2 61.9(2) . .
O1MW W11 K1 126.0(5) . 7_556
O1B W11 K1 53.5(3) . 7_556
O2MW W11 K1 127.8(6) . 7_556
O5M W11 K1 112.8(2) . 7_556
O7M W11 K1 48.6(2) . 7_556
O1T W11 K1 55.0(2) . 7_556
K2 W11 K1 115.87(7) . 7_556
O1MW W11 K1 120.7(5) . 8_556
O1B W11 K1 51.8(3) . 8_556
O2MW W11 K1 45.9(6) . 8_556
O5M W11 K1 124.4(2) . 8_556
O7M W11 K1 77.6(2) . 8_556
O1T W11 K1 137.3(2) . 8_556
K2 W11 K1 160.40(8) . 8_556
K1 W11 K1 83.73(9) 7_556 8_556
O2S Sb1 O1S 92.5(3) . .
O2S Sb1 O3S 88.7(3) . .
O1S Sb1 O3S 92.1(3) . .
O2MW K1 O7M 119.5(5) 8_455 7_556
O2MW K1 O7T 80.2(5) 8_455 8_455
O7M K1 O7T 103.8(3) 7_556 8_455
O2MW K1 O10B 112.0(5) 8_455 .
O7M K1 O10B 127.0(3) 7_556 .
O7T K1 O10B 96.2(3) 8_455 .
O2MW K1 O810 165.9(5) 8_455 .
O7M K1 O810 70.6(2) 7_556 .
O7T K1 O810 108.0(3) 8_455 .
O10B K1 O810 56.5(2) . .
O2MW K1 O1B 59.2(4) 8_455 7_556
O7M K1 O1B 60.3(2) 7_556 7_556
O7T K1 O1B 92.0(3) 8_455 7_556
O10B K1 O1B 166.7(4) . 7_556
O810 K1 O1B 130.2(2) . 7_556
O2MW K1 O1T 87.9(5) 8_455 7_556
O7M K1 O1T 61.7(3) 7_556 7_556
O7T K1 O1T 153.3(3) 8_455 7_556
O10B K1 O1T 110.4(3) . 7_556
O810 K1 O1T 88.9(3) . 7_556
O1B K1 O1T 61.5(3) 7_556 7_556
O2MW K1 O101 113.9(4) 8_455 7_556
O7M K1 O101 90.5(2) 7_556 7_556
O7T K1 O101 151.8(3) 8_455 7_556
O10B K1 O101 56.2(2) . 7_556
O810 K1 O101 53.8(2) . 7_556
O1B K1 O101 116.2(3) 7_556 7_556
O1T K1 O101 54.7(2) 7_556 7_556
O2MW K1 O12 65.1(4) 8_455 .
O7M K1 O12 113.8(3) 7_556 .
O7T K1 O12 137.7(3) 8_455 .
O10B K1 O12 76.6(2) . .
O810 K1 O12 102.4(2) . .
O1B K1 O12 90.2(4) 7_556 .
O1T K1 O12 52.2(2) 7_556 .
O101 K1 O12 48.9(2) 7_556 .
O2MW K1 O78 143.1(4) 8_455 .
O7M K1 O78 50.4(2) 7_556 .
O7T K1 O78 70.8(2) 8_455 .
O10B K1 O78 93.8(2) . .
O810 K1 O78 50.7(2) . .
O1B K1 O78 98.8(3) 7_556 .
O1T K1 O78 108.0(2) 7_556 .
O101 K1 O78 102.2(2) 7_556 .
O12 K1 O78 150.1(2) . .
O2MW K1 W1 132.8(4) 8_455 .
O7M K1 W1 100.2(2) 7_556 .
O7T K1 W1 116.0(2) 8_455 .
O10B K1 W1 28.60(17) . .
O810 K1 W1 33.39(16) . .
O1B K1 W1 150.0(2) 7_556 .
O1T K1 W1 89.6(2) 7_556 .
O101 K1 W1 36.41(15) 7_556 .
O12 K1 W1 76.57(17) . .
O78 K1 W1 81.72(14) . .
O2MW K1 W11 85.9(4) 8_455 7_556
O7M K1 W11 37.00(18) 7_556 7_556
O7T K1 W11 115.5(2) 8_455 7_556
O10B K1 W11 146.2(2) . 7_556
O810 K1 W11 100.23(18) . 7_556
O1B K1 W11 31.90(7) 7_556 7_556
O1T K1 W11 39.28(18) 7_556 7_556
O101 K1 W11 90.64(17) 7_556 7_556
O12 K1 W11 86.50(17) . 7_556
O78 K1 W11 86.40(15) . 7_556
W1 K1 W11 119.14(9) . 7_556
O9T K2 O1MW 127.7(4) 6_566 .
O9T K2 O5M 129.6(3) 6_566 .
O1MW K2 O5M 63.2(4) . .
O9T K2 O16W 79.6(5) 6_566 .
O1MW K2 O16W 76.1(6) . .
O5M K2 O16W 138.9(5) . .
O9T K2 O10A 69.8(3) 6_566 .
O1MW K2 O10A 152.2(4) . .
O5M K2 O10A 126.1(3) . .
O16W K2 O10A 88.1(5) . .
O9T K2 O410 96.6(3) 6_566 .
O1MW K2 O410 129.6(4) . .
O5M K2 O410 70.3(3) . .
O16W K2 O410 143.0(5) . .
O10A K2 O410 56.7(2) . .
O9T K2 O15W 75.8(4) 6_566 .
O1MW K2 O15W 57.4(5) . .
O5M K2 O15W 76.0(4) . .
O16W K2 O15W 87.0(6) . .
O10A K2 O15W 145.6(4) . .
O410 K2 O15W 128.1(4) . .
O9T K2 O110 124.0(3) 6_566 .
O1MW K2 O110 105.3(4) . .
O5M K2 O110 87.1(2) . .
O16W K2 O110 99.1(5) . .
O10A K2 O110 54.1(2) . .
O410 K2 O110 52.6(2) . .
O15W K2 O110 160.0(4) . .
O9T K2 O1T 171.1(3) 6_566 .
O1MW K2 O1T 54.6(4) . .
O5M K2 O1T 59.3(3) . .
O16W K2 O1T 93.4(5) . .
O10A K2 O1T 104.8(3) . .
O410 K2 O1T 85.8(2) . .
O15W K2 O1T 109.5(4) . .
O110 K2 O1T 51.5(2) . .
O9T K2 O45 82.1(2) 6_566 .
O1MW K2 O45 105.5(4) . .
O5M K2 O45 50.8(2) . .
O16W K2 O45 157.4(5) . .
O10A K2 O45 97.8(2) . .
O410 K2 O45 52.4(2) . .
O15W K2 O45 75.7(4) . .
O110 K2 O45 102.0(2) . .
O1T K2 O45 106.0(2) . .
O9T K2 W11 148.1(2) 6_566 .
O1MW K2 W11 31.1(4) . .
O5M K2 W11 35.56(19) . .
O16W K2 W11 103.8(5) . .
O10A K2 W11 141.2(2) . .
O410 K2 W11 98.54(19) . .
O15W K2 W11 72.7(4) . .
O110 K2 W11 87.27(16) . .
O1T K2 W11 38.88(17) . .
O45 K2 W11 85.13(17) . .
O1W Na5 O3W 167.2(5) . .
O1W Na5 O1W 86.6(3) . 5_566
O3W Na5 O1W 95.1(5) . 5_566
O1W Na5 O2W 76.3(3) . .
O3W Na5 O2W 91.2(5) . .
O1W Na5 O2W 86.2(3) 5_566 .
O1W Na5 O8T 87.5(3) . .
O3W Na5 O8T 91.2(5) . .
O1W Na5 O8T 173.5(4) 5_566 .
O2W Na5 O8T 95.1(3) . .
O1W Na5 O6W 90.3(4) . .
O3W Na5 O6W 102.5(6) . .
O1W Na5 O6W 83.7(4) 5_566 .
O2W Na5 O6W 163.6(4) . .
O8T Na5 O6W 93.6(4) . .
O1W Na5 Na3 136.4(5) . .
O3W Na5 Na3 56.0(6) . .
O1W Na5 Na3 96.8(5) 5_566 .
O2W Na5 Na3 147.1(5) . .
O8T Na5 Na3 85.6(5) . .
O6W Na5 Na3 47.5(5) . .
O1W Na5 Na5 43.7(2) . 5_566
O3W Na5 Na5 136.6(5) . 5_566
O1W Na5 Na5 42.9(2) 5_566 5_566
O2W Na5 Na5 78.0(3) . 5_566
O8T Na5 Na5 131.1(3) . 5_566
O6W Na5 Na5 85.8(4) . 5_566
Na3 Na5 Na5 125.2(5) . 5_566
O1W Na5 Na4 96.9(4) . .
O3W Na5 Na4 95.0(6) . .
O1W Na5 Na4 103.9(4) 5_566 .
O2W Na5 Na4 167.7(4) . .
O8T Na5 Na4 74.1(4) . .
O6W Na5 Na4 20.9(4) . .
Na3 Na5 Na4 40.1(5) . .
Na5 Na5 Na4 104.3(4) 5_566 .
O12W Na1 O17W 91.7(7) . .
O12W Na1 O18W 153.7(6) . .
O17W Na1 O18W 97.3(7) . .
O12W Na1 O19W 95.2(6) . .
O17W Na1 O19W 86.0(7) . .
O18W Na1 O19W 110.0(5) . .
O12W Na1 O3T 93.4(5) . .
O17W Na1 O3T 165.6(7) . .
O18W Na1 O3T 84.0(5) . .
O19W Na1 O3T 80.1(4) . .
O12W Na1 O6T 79.2(5) . 4_556
O17W Na1 O6T 90.6(6) . 4_556
O18W Na1 O6T 76.0(4) . 4_556
O19W Na1 O6T 173.4(5) . 4_556
O3T Na1 O6T 103.6(4) . 4_556
O12W Na1 Na2 44.7(6) . .
O17W Na1 Na2 135.9(7) . .
O18W Na1 Na2 124.6(6) . .
O19W Na1 Na2 91.4(5) . .
O3T Na1 Na2 49.1(5) . .
O6T Na1 Na2 87.1(5) 4_556 .
O12W Na2 O13W 102.1(13) . .
O12W Na2 O2T 77.8(8) . 3
O13W Na2 O2T 83.9(12) . 3
O12W Na2 O3T 95.1(9) . .
O13W Na2 O3T 87.6(12) . .
O2T Na2 O3T 167.5(10) 3 .
O12W Na2 O14W 171.5(11) . .
O13W Na2 O14W 85.4(12) . .
O2T Na2 O14W 99.2(8) 3 .
O3T Na2 O14W 89.2(7) . .
O12W Na2 O15W 86.0(9) . 6_565
O13W Na2 O15W 161.4(14) . 6_565
O2T Na2 O15W 114.4(9) 3 6_565
O3T Na2 O15W 74.9(7) . 6_565
O14W Na2 O15W 88.0(8) . 6_565
O12W Na2 Na1 45.7(6) . .
O13W Na2 Na1 92.9(12) . .
O2T Na2 Na1 121.5(8) 3 .
O3T Na2 Na1 49.7(5) . .
O14W Na2 Na1 138.9(8) . .
O15W Na2 Na1 80.6(7) 6_565 .
O7W Na3 O6W 169.3(14) . .
O7W Na3 O8W 96.8(13) . .
O6W Na3 O8W 89.7(11) . .
O7W Na3 O4W 88.2(11) . .
O6W Na3 O4W 84.0(9) . .
O8W Na3 O4W 169.3(13) . .
O7W Na3 Na4 121.3(13) . .
O6W Na3 Na4 48.0(7) . .
O8W Na3 Na4 119.2(13) . .
O4W Na3 Na4 50.5(8) . .
O7W Na3 O3W 99.0(11) . .
O6W Na3 O3W 90.5(9) . .
O8W Na3 O3W 79.2(10) . .
O4W Na3 O3W 109.3(10) . .
Na4 Na3 O3W 130.2(11) . .
O7W Na3 Na5 141.6(12) . .
O6W Na3 Na5 46.6(5) . .
O8W Na3 Na5 88.8(9) . .
O4W Na3 Na5 93.0(8) . .
Na4 Na3 Na5 87.3(8) . .
O3W Na3 Na5 44.7(5) . .
O7W Na3 Na4 111.3(11) . 2
O6W Na3 Na4 58.0(7) . 2
O8W Na3 Na4 123.1(11) . 2
O4W Na3 Na4 46.2(7) . 2
Na4 Na3 Na4 10.0(6) . 2
O3W Na3 Na4 137.9(10) . 2
Na5 Na3 Na4 96.5(7) . 2
Na4 Na4 O6W 159(3) 2 .
Na4 Na4 O5W 77.0(5) 2 .
O6W Na4 O5W 88.5(9) . .
Na4 Na4 O4W 96(3) 2 .
O6W Na4 O4W 100.8(10) . .
O5W Na4 O4W 93.6(10) . .
Na4 Na4 O4W 62(3) 2 2
O6W Na4 O4W 102.1(11) . 2
O5W Na4 O4W 85.9(8) . 2
O4W Na4 O4W 157.1(10) . 2
Na4 Na4 Na3 141(2) 2 .
O6W Na4 Na3 60.0(8) . .
O5W Na4 Na3 131.5(11) . .
O4W Na4 Na3 61.5(8) . .
O4W Na4 Na3 133.2(11) 2 .
Na4 Na4 O6W 14.7(19) 2 2
O6W Na4 O6W 155.8(12) . 2
O5W Na4 O6W 67.6(6) . 2
O4W Na4 O6W 85.2(8) . 2
O4W Na4 O6W 73.4(6) 2 2
Na3 Na4 O6W 139.8(11) . 2
Na4 Na4 Na3 28.9(16) 2 2
O6W Na4 Na3 145.9(12) . 2
O5W Na4 Na3 100.2(8) . 2
O4W Na4 Na3 111.3(9) . 2
O4W Na4 Na3 46.7(6) 2 2
Na3 Na4 Na3 126.9(12) . 2
O6W Na4 Na3 43.4(5) 2 2
Na4 Na4 Na5 158.7(13) 2 .
O6W Na4 Na5 24.3(5) . .
O5W Na4 Na5 83.1(6) . .
O4W Na4 Na5 77.6(7) . .
O4W Na4 Na5 125.0(8) 2 .
Na3 Na4 Na5 52.6(6) . .
O6W Na4 Na5 145.0(8) 2 .
Na3 Na4 Na5 170.1(8) 2 .
Zn1 O1B W11 0.00(5) 2_656 2_656
Zn1 O1B W11 158.7(12) 2_656 .
W11 O1B W11 158.7(12) 2_656 .
Zn1 O1B K1 97.1(3) 2_656 7_556
W11 O1B K1 97.1(3) 2_656 7_556
W11 O1B K1 94.6(3) . 7_556
Zn1 O1B K1 94.6(3) 2_656 8_556
W11 O1B K1 94.6(3) 2_656 8_556
W11 O1B K1 97.1(3) . 8_556
K1 O1B K1 113.2(7) 7_556 8_556
W11 O1MW K2 100.0(7) . .
Sb1 O1S W10 110.0(4) . 7_556
Sb1 O1S W2 128.4(4) . .
W10 O1S W2 95.3(3) 7_556 .
Sb1 O1S W3 128.8(4) . 7_556
W10 O1S W3 94.6(3) 7_556 7_556
W2 O1S W3 91.2(3) . 7_556
W10 O1T W11 173.7(5) . .
W10 O1T K1 97.4(4) . 7_556
W11 O1T K1 85.8(3) . 7_556
W10 O1T K2 96.5(4) . .
W11 O1T K2 79.2(3) . .
K1 O1T K2 160.9(3) 7_556 .
W11 O2MW K1 103.3(8) . 8_556
Sb1 O2S W5 113.4(4) . .
Sb1 O2S W4 115.2(4) . .
W5 O2S W4 94.1(3) . .
Sb1 O2S W6 138.3(4) . .
W5 O2S W6 95.3(3) . .
W4 O2S W6 91.0(3) . .
W2 O2T Na2 132.9(7) . 3_445
Sb1 O3S W7 112.8(4) . .
Sb1 O3S W9 138.0(4) . 7_556
W7 O3S W9 96.0(3) . 7_556
Sb1 O3S W8 114.9(3) . 7_556
W7 O3S W8 94.3(3) . 7_556
W9 O3S W8 91.5(3) 7_556 7_556
W3 O3T Na2 140.5(7) . .
W3 O3T Na1 136.8(5) . .
Na2 O3T Na1 81.3(6) . .
W8 O5 W9 116.2(4) . .
W5 O5M W11 133.0(5) . .
W5 O5M K2 123.3(4) . .
W11 O5M K2 94.7(3) . .
W6 O6T Na1 125.4(5) . 4_546
W7 O7M W11 133.5(4) . .
W7 O7M K1 124.3(4) . 7_556
W11 O7M K1 94.4(3) . 7_556
W7 O7T K1 127.1(4) . 8_556
W8 O8T Na5 162.6(5) . .
W9 O9T K2 153.3(4) . 6_565
W1 O10A K2 102.3(4) . .
W1 O10B K1 100.3(3) . .
W2 O12 W10 118.1(4) . 7_556
W2 O12 K1 137.2(4) . .
W10 O12 K1 80.9(3) 7_556 .
W3 O13 W10 118.6(4) . .
W3 O23 W2 119.1(5) . 7_556
W2 O24 W4 147.1(5) . .
W6 O26 W2 146.7(5) . .
W3 O38 W8 146.3(4) . .
W9 O39 W3 146.9(5) . .
W4 O45 W5 117.2(4) . .
W4 O45 K2 96.3(3) . .
W5 O45 K2 94.7(3) . .
W4 O46 W6 116.7(5) . .
W6 O56 W5 119.9(5) . .
W7 O57 W5 142.9(5) . .
W9 O69 W6 152.1(5) . 7_556
W8 O78 W7 118.0(4) . 7_556
W8 O78 K1 97.0(3) . .
W7 O78 K1 91.9(3) 7_556 .
W9 O79 W7 119.3(4) 7_556 .
W10 O101 W1 177.4(5) . 7_556
W10 O101 K1 93.1(3) . 7_556
W1 O101 K1 85.3(3) 7_556 7_556
W10 O110 W1 177.5(5) . .
W10 O110 K2 96.6(3) . .
W1 O110 K2 83.2(2) . .
W4 O410 W1 133.5(5) . .
W4 O410 K2 112.7(3) . .
W1 O410 K2 94.6(3) . .
W8 O810 W1 131.2(4) . .
W8 O810 K1 116.9(3) . .
W1 O810 K1 93.2(3) . .
Na5 O1W Na5 93.4(3) . 5_566
Na5 O3W Na3 79.3(7) . .
Na4 O4W Na4 22.5(9) . 2
Na4 O4W Na3 68.0(9) . .
Na4 O4W Na3 87.1(9) 2 .
Na4 O5W Na4 26.0(11) . 2
Na4 O6W Na5 134.8(9) . .
Na4 O6W Na3 72.0(9) . .
Na5 O6W Na3 85.9(7) . .
Na4 O6W Na4 6.7(9) . 2
Na5 O6W Na4 138.2(7) . 2
Na3 O6W Na4 78.7(8) . 2
Na2 O12W Na1 89.6(8) . .
Na2 O14W Na2 180.000(3) 5_666 .
Na2 O15W K2 172.7(9) 6_566 .

loop_
_geom_bond_atom_site_label_1
_geom_bond_atom_site_label_2
_geom_bond_distance
_geom_bond_site_symmetry_2
W1 O10B 1.744(8) .
W1 O10A 1.745(8) .
W1 O410 1.962(8) .
W1 O810 1.976(8) .
W1 O101 2.135(8) 7_556
W1 O110 2.139(8) .
W1 K1 3.585(3) .
W1 K2 3.617(3) .
W2 O2T 1.716(10) .
W2 O12 1.870(9) .
W2 O24 1.895(9) .
W2 O23 1.942(9) 7_556
W2 O26 1.990(8) .
W2 O1S 2.329(8) .
W3 O3T 1.723(9) .
W3 O13 1.873(9) .
W3 O38 1.905(8) .
W3 O23 1.929(9) .
W3 O39 1.977(8) .
W3 O1S 2.344(8) 7_556
W4 O4T 1.722(9) .
W4 O46 1.897(9) .
W4 O410 1.907(8) .
W4 O45 1.908(9) .
W4 O24 1.946(9) .
W4 O2S 2.287(8) .
W4 K2 4.027(3) .
W5 O5T 1.723(10) .
W5 O5M 1.800(9) .
W5 O57 1.928(8) .
W5 O45 1.993(9) .
W5 O56 2.007(9) .
W5 O2S 2.262(8) .
W5 K2 4.028(3) .
W6 O6T 1.728(10) .
W6 O26 1.880(8) .
W6 O56 1.899(9) .
W6 O69 1.907(9) 7_556
W6 O46 1.960(9) .
W6 O2S 2.315(8) .
W7 O7T 1.745(9) .
W7 O7M 1.780(9) .
W7 O57 1.919(8) .
W7 O78 1.973(8) 7_556
W7 O79 2.020(8) .
W7 O3S 2.249(8) .
W7 K1 4.000(3) 7_556
W7 K1 4.023(3) 8_556
W8 O8T 1.699(8) .
W8 O5 1.905(8) .
W8 O810 1.907(8) .
W8 O78 1.918(8) .
W8 O38 1.927(8) .
W8 O3S 2.298(8) 7_556
W8 K1 4.114(3) .
W9 O9T 1.722(8) .
W9 O39 1.881(8) .
W9 O79 1.893(8) 7_556
W9 O69 1.902(9) .
W9 O5 1.969(8) .
W9 O3S 2.296(8) 7_556
W10 O1T 1.751(9) .
W10 O101 1.805(8) .
W10 O110 1.809(8) .
W10 O13 2.038(9) .
W10 O12 2.058(9) 7_556
W10 O1S 2.231(8) 7_556
W10 K1 3.633(3) 7_556
W10 K2 3.837(3) .
W11 O1MW 1.881(18) .
W11 O1B 1.914(4) .
W11 O2MW 1.935(19) .
W11 O5M 2.093(9) .
W11 O7M 2.179(9) .
W11 O1T 2.292(9) .
W11 K2 3.588(3) .
W11 K1 3.611(3) 7_556
W11 K1 3.678(3) 8_556
Sb1 O2S 1.996(8) .
Sb1 O1S 1.998(8) .
Sb1 O3S 2.007(8) .
K1 O2MW 2.71(2) 8_455
K1 O7M 2.718(9) 7_556
K1 O7T 2.721(9) 8_455
K1 O10B 2.835(9) .
K1 O810 2.884(8) .
K1 O1B 2.913(11) 7_556
K1 O1T 2.965(10) 7_556
K1 O101 3.058(8) 7_556
K1 O12 3.337(9) .
K1 O78 3.415(8) .
K1 W11 3.611(3) 7_556
K2 O9T 2.680(9) 6_566
K2 O1MW 2.746(17) .
K2 O5M 2.748(9) .
K2 O16W 2.78(2) .
K2 O10A 2.818(9) .
K2 O410 2.886(9) .
K2 O15W 3.18(2) .
K2 O110 3.183(8) .
K2 O1T 3.222(10) .
K2 O45 3.342(9) .
Na5 O1W 2.360(10) .
Na5 O3W 2.372(18) .
Na5 O1W 2.393(10) 5_566
Na5 O2W 2.396(10) .
Na5 O8T 2.407(9) .
Na5 O6W 2.412(13) .
Na5 Na3 3.31(3) .
Na5 Na5 3.459(10) 5_566
Na5 Na4 4.16(2) .
Na1 O12W 2.317(17) .
Na1 O17W 2.34(2) .
Na1 O18W 2.455(16) .
Na1 O19W 2.471(15) .
Na1 O3T 2.496(12) .
Na1 O6T 2.753(13) 4_556
Na1 Na2 3.24(2) .
Na2 O12W 2.27(3) .
Na2 O13W 2.42(5) .
Na2 O2T 2.46(2) 3
Na2 O3T 2.47(2) .
Na2 O14W 2.55(2) .
Na2 O15W 2.90(3) 6_565
Na3 O7W 2.41(4) .
Na3 O6W 2.45(3) .
Na3 O8W 2.53(4) .
Na3 O4W 2.54(3) .
Na3 Na4 2.68(3) .
Na3 O3W 2.79(3) .
Na3 Na4 3.49(3) 2
Na4 Na4 0.97(4) 2
Na4 O6W 2.10(2) .
Na4 O5W 2.16(3) .
Na4 O4W 2.23(3) .
Na4 O4W 2.52(3) 2
Na4 O6W 3.02(2) 2
Na4 Na3 3.49(3) 2
O1B Zn1 1.914(4) 2_656
O1B W11 1.914(4) 2_656
O1B K1 2.913(11) 7_556
O1B K1 2.913(11) 8_556
O1S W10 2.231(8) 7_556
O1S W3 2.344(8) 7_556
O1T K1 2.965(10) 7_556
O2MW K1 2.71(2) 8_556
O2T Na2 2.46(2) 3_445
O3S W9 2.296(8) 7_556
O3S W8 2.298(8) 7_556
O6T Na1 2.753(13) 4_546
O7M K1 2.718(9) 7_556
O7T K1 2.721(9) 8_556
O9T K2 2.680(9) 6_565
O12 W10 2.058(9) 7_556
O23 W2 1.942(9) 7_556
O69 W6 1.907(9) 7_556
O78 W7 1.973(8) 7_556
O79 W9 1.893(8) 7_556
O101 W1 2.135(8) 7_556
O101 K1 3.058(8) 7_556
O1W Na5 2.393(10) 5_566
O4W Na4 2.52(3) 2
O5W Na4 2.16(3) 2
O6W Na4 3.02(2) 2
O11W O11W 1.40(10) 2_556
O14W Na2 2.55(2) 5_666
O15W Na2 2.90(3) 6_566
